data_7243234
loop_
_publ_author_name
'Zhao, Guozheng'
'Liu, Jinjian'

_publ_section_title
;
 The modulation effect of pi--pi interactions on the electronic and
 photochromic properties of viologen complexes containing
 N,N&#x2032;-bis(carboxyethyl)-4,4&#x2032;-bipyridinium
;
_journal_issue 40
_journal_name_full 'RSC Advances'
_journal_page_first 24500
_journal_page_last 24507
_journal_paper_doi 10.1039/D1RA02469H
_journal_volume 11
_journal_year 2021
_chemical_formula_moiety 'Co H12 O6, C14 H12 N2 O4, C8 H4 O4, 3(H2 O)'
_chemical_formula_sum 'C22 H34 Co N2 O17'
_chemical_formula_weight 657.44
_space_group_crystal_system triclinic
_space_group_IT_number 2
_space_group_name_Hall '-P 1'
_space_group_name_H-M_alt 'P -1'
_atom_sites_solution_hydrogens mixed
_atom_sites_solution_primary dual
_audit_creation_date 2020-01-02
_audit_creation_method
;
Olex2 1.2
(compiled 2018.05.29 svn.r3508 for OlexSys, GUI svn.r5506)
;
_audit_update_record
;
2020-01-03 deposited with the CCDC.	2021-06-28 downloaded from the CCDC.
;
_cell_angle_alpha 99.6920(10)
_cell_angle_beta 105.4600(10)
_cell_angle_gamma 99.329(2)
_cell_formula_units_Z 2
_cell_length_a 7.6409(5)
_cell_length_b 14.0750(8)
_cell_length_c 14.1402(8)
_cell_measurement_reflns_used 9968
_cell_measurement_temperature 273(2)
_cell_measurement_theta_max 28.26
_cell_measurement_theta_min 2.37
_cell_volume 1410.07(15)
_computing_cell_refinement 'SAINT v8.37A (Bruker, 2015)'
_computing_data_reduction 'SAINT v8.37A (Bruker, 2015)'
_computing_molecular_graphics 'Olex2 (Dolomanov et al., 2009)'
_computing_publication_material 'Olex2 (Dolomanov et al., 2009)'
_computing_structure_refinement 'ShelXL (Sheldrick, 2015)'
_computing_structure_solution 'ShelXT (Sheldrick, 2015)'
_diffrn_ambient_temperature 273.15
_diffrn_measured_fraction_theta_full 0.990
_diffrn_measured_fraction_theta_max 0.992
_diffrn_measurement_device_type 'CCD area detector'
_diffrn_measurement_method 'phi and omega scans'
_diffrn_radiation_monochromator graphite
_diffrn_radiation_type MoK\a
_diffrn_radiation_wavelength 0.71073
_diffrn_reflns_av_R_equivalents 0.0468
_diffrn_reflns_av_unetI/netI 0.0470
_diffrn_reflns_Laue_measured_fraction_full 0.990
_diffrn_reflns_Laue_measured_fraction_max 0.992
_diffrn_reflns_limit_h_max 10
_diffrn_reflns_limit_h_min -10
_diffrn_reflns_limit_k_max 12
_diffrn_reflns_limit_k_min -18
_diffrn_reflns_limit_l_max 18
_diffrn_reflns_limit_l_min -18
_diffrn_reflns_number 19672
_diffrn_reflns_point_group_measured_fraction_full 0.990
_diffrn_reflns_point_group_measured_fraction_max 0.992
_diffrn_reflns_theta_full 25.242
_diffrn_reflns_theta_max 28.260
_diffrn_reflns_theta_min 2.785
_exptl_absorpt_coefficient_mu 0.692
_exptl_absorpt_correction_T_max 0.7457
_exptl_absorpt_correction_T_min 0.4824
_exptl_absorpt_correction_type multi-scan
_exptl_absorpt_process_details
;
SADABS-2016/2 (Bruker,2016/2) was used for absorption correction.
wR2(int) was 0.1420 before and 0.0734 after correction.
The Ratio of minimum to maximum transmission is 0.6469.
The \l/2 correction factor is Not present.
;
_exptl_crystal_colour orange
_exptl_crystal_colour_primary orange
_exptl_crystal_density_diffrn 1.548
_exptl_crystal_description block
_exptl_crystal_F_000 686
_exptl_crystal_size_max 0.5
_exptl_crystal_size_mid 0.4
_exptl_crystal_size_min 0.1
_refine_diff_density_max 0.656
_refine_diff_density_min -0.797
_refine_diff_density_rms 0.075
_refine_ls_extinction_method none
_refine_ls_goodness_of_fit_ref 1.021
_refine_ls_hydrogen_treatment mixed
_refine_ls_matrix_type full
_refine_ls_number_parameters 398
_refine_ls_number_reflns 6924
_refine_ls_number_restraints 0
_refine_ls_restrained_S_all 1.021
_refine_ls_R_factor_all 0.0494
_refine_ls_R_factor_gt 0.0466
_refine_ls_shift/su_max 0.000
_refine_ls_shift/su_mean 0.000
_refine_ls_structure_factor_coef Fsqd
_refine_ls_weighting_details 'w=1/[\s^2^(Fo^2^)+(0.0715P)^2^+0.8856P] where P=(Fo^2^+2Fc^2^)/3'
_refine_ls_weighting_scheme calc
_refine_ls_wR_factor_gt 0.1260
_refine_ls_wR_factor_ref 0.1282
_reflns_Friedel_coverage 0.000
_reflns_number_gt 6415
_reflns_number_total 6924
_reflns_threshold_expression 'I > 2\s(I)'
_cod_data_source_file d1ra02469h2.cif
_cod_data_source_block a
_cod_database_code 7243234
_shelx_shelxl_version_number 2014/7
_shelx_space_group_comment
;
The symmetry employed for this shelxl refinement is uniquely defined
by the following loop, which should always be used as a source of
symmetry information in preference to the above space-group names.
They are only intended as comments.
;
_shelx_estimated_absorpt_t_max 0.934
_shelx_estimated_absorpt_t_min 0.724
_olex2_refinement_description
;
1. Fixed Uiso
 At 1.2 times of:
  All C(H) groups, All C(H,H) groups
 At 1.5 times of:
  All O(H) groups, All O(H,H) groups
2.a Free rotating group:
 O15(H15A,H15B), O16(H16A), O17(H17A,H17B)
2.b Rotating group:
 O14(H14A,H14B), O9(H9A,H9B), O10(H10A,H10B), O13(H13C,H13D), O12(H12A,H12B),
 O11(H11A,H11B)
2.c Secondary CH2 refined with riding coordinates:
 C2(H2A,H2B), C13(H13A,H13B)
2.d Aromatic/amide H refined with riding coordinates:
 C21(H21), C11(H11), C4(H4), C18(H18), C19(H19), C5(H5), C6(H6), C17(H17),
 C10(H10), C3(H3), C12(H12), C9(H9)
;
_olex2_submission_special_instructions 'No special instructions were received'

loop_
_space_group_symop_operation_xyz
'x, y, z'
'-x, -y, -z'

loop_
_atom_site_label
_atom_site_type_symbol
_atom_site_fract_x
_atom_site_fract_y
_atom_site_fract_z
_atom_site_U_iso_or_equiv
_atom_site_adp_type
_atom_site_occupancy
_atom_site_site_symmetry_order
_atom_site_calc_flag
_atom_site_refinement_flags_posn
_atom_site_refinement_flags_adp
_atom_site_refinement_flags_occupancy
_atom_site_disorder_assembly
_atom_site_disorder_group
Co1 Co 0.39265(3) -0.08543(2) 0.24888(2) 0.02255(9) Uani 1 1 d . . . . .
O14 O 0.3074(2) -0.21489(10) 0.13331(10) 0.0306(3) Uani 1 1 d . . . . .
H14A H 0.3982 -0.2242 0.1105 0.046 Uiso 1 1 d GR . . . .
H14B H 0.2246 -0.2070 0.0824 0.046 Uiso 1 1 d GR . . . .
O9 O 0.1160(2) -0.09878(12) 0.24630(11) 0.0367(3) Uani 1 1 d . . . . .
H9A H 0.0457 -0.0964 0.1871 0.055 Uiso 1 1 d GR . . . .
H9B H 0.1023 -0.0477 0.2861 0.055 Uiso 1 1 d GR . . . .
O2 O 0.5831(2) 0.72342(11) 1.05317(11) 0.0351(3) Uani 1 1 d . . . . .
O1 O 0.7875(2) 0.86805(11) 1.09494(11) 0.0380(3) Uani 1 1 d . . . . .
O5 O 0.6523(2) 0.21239(11) 0.31858(12) 0.0397(4) Uani 1 1 d . . . . .
O7 O 1.2349(2) 0.64609(11) 0.31117(13) 0.0442(4) Uani 1 1 d . . . . .
O4 O 0.0030(2) 0.00507(12) 0.38379(11) 0.0390(4) Uani 1 1 d . . . . .
O10 O 0.4884(2) 0.04517(10) 0.36147(12) 0.0378(4) Uani 1 1 d . . . . .
H10A H 0.4041 0.0548 0.3901 0.057 Uiso 1 1 d GR . . . .
H10B H 0.5038 0.0956 0.3349 0.057 Uiso 1 1 d GR . . . .
O8 O 1.0839(2) 0.62427(11) 0.14834(12) 0.0402(4) Uani 1 1 d . . . . .
O3 O 0.2722(2) 0.10571(12) 0.47684(11) 0.0382(3) Uani 1 1 d . . . . .
N1 N 0.7209(2) 0.65121(12) 0.90332(12) 0.0275(3) Uani 1 1 d . . . . .
O13 O 0.6642(2) -0.07826(17) 0.25381(14) 0.0580(6) Uani 1 1 d . . . . .
H13C H 0.6830 -0.1368 0.2382 0.087 Uiso 1 1 d GR . . . .
H13D H 0.7351 -0.0559 0.3148 0.087 Uiso 1 1 d GR . . . .
O12 O 0.3495(3) -0.00051(13) 0.14210(12) 0.0498(5) Uani 1 1 d . . . . .
H12A H 0.3134 -0.0376 0.0820 0.075 Uiso 1 1 d GR . . . .
H12B H 0.4537 0.0367 0.1450 0.075 Uiso 1 1 d GR . . . .
O11 O 0.4083(3) -0.16400(12) 0.36169(12) 0.0484(5) Uani 1 1 d . . . . .
H11A H 0.5232 -0.1560 0.3985 0.073 Uiso 1 1 d GR . . . .
H11B H 0.3753 -0.2273 0.3360 0.073 Uiso 1 1 d GR . . . .
O6 O 0.6021(3) 0.15955(13) 0.15482(13) 0.0573(5) Uani 1 1 d . . . . .
O15 O 0.6314(3) 0.35832(16) 0.47757(14) 0.0592(5) Uani 1 1 d . . . . .
H15A H 0.6466 0.3103 0.4375 0.089 Uiso 1 1 d G . . . .
H15B H 0.6760 0.3479 0.5358 0.089 Uiso 1 1 d G . . . .
N2 N 0.1097(2) 0.24212(12) 0.55397(13) 0.0294(3) Uani 1 1 d . . . . .
C20 C 1.0126(2) 0.49684(13) 0.23082(14) 0.0259(3) Uani 1 1 d . . . . .
C16 C 0.8026(3) 0.31548(13) 0.23419(14) 0.0264(4) Uani 1 1 d . . . . .
O16 O 0.1747(4) -0.06462(17) -0.06367(17) 0.0658(6) Uani 1 1 d . . . . .
H16A H 0.2447 -0.0961 -0.0879 0.099 Uiso 1 1 d G . . . .
C21 C 0.9113(3) 0.42918(14) 0.14179(14) 0.0289(4) Uani 1 1 d . . . . .
H21 H 0.9122 0.4446 0.0805 0.035 Uiso 1 1 calc R . . . .
C1 C 0.7197(3) 0.78006(14) 1.04689(13) 0.0263(3) Uani 1 1 d . . . . .
C14 C 0.1002(3) 0.08268(15) 0.44486(13) 0.0284(4) Uani 1 1 d . . . . .
C11 C 0.1217(3) 0.25298(15) 0.65164(16) 0.0342(4) Uani 1 1 d . . . . .
H11 H 0.0454 0.2073 0.6719 0.041 Uiso 1 1 calc R . . . .
C7 C 0.4883(3) 0.48698(13) 0.76575(14) 0.0262(3) Uani 1 1 d . . . . .
C4 C 0.6540(3) 0.65548(14) 0.80635(14) 0.0302(4) Uani 1 1 d . . . . .
H4 H 0.6860 0.7139 0.7864 0.036 Uiso 1 1 calc R . . . .
C18 C 0.8085(3) 0.33867(14) 0.14319(14) 0.0295(4) Uani 1 1 d . . . . .
H18 H 0.7435 0.2935 0.0830 0.035 Uiso 1 1 calc R . . . .
C19 C 1.0116(3) 0.47198(14) 0.32185(15) 0.0312(4) Uani 1 1 d . . . . .
H19 H 1.0825 0.5156 0.3821 0.037 Uiso 1 1 calc R . . . .
C22 C 1.1191(3) 0.59683(14) 0.22981(15) 0.0287(4) Uani 1 1 d . . . . .
C5 C 0.5643(3) 0.48397(14) 0.86643(14) 0.0311(4) Uani 1 1 d . . . . .
H5 H 0.5362 0.4261 0.8880 0.037 Uiso 1 1 calc R . . . .
C8 C 0.3573(3) 0.40091(13) 0.69220(14) 0.0263(3) Uani 1 1 d . . . . .
C6 C 0.5389(3) 0.57447(14) 0.73673(14) 0.0305(4) Uani 1 1 d . . . . .
H6 H 0.4945 0.5780 0.6697 0.037 Uiso 1 1 calc R . . . .
C15 C 0.6778(3) 0.22152(14) 0.23624(15) 0.0309(4) Uani 1 1 d . . . . .
C17 C 0.9057(3) 0.38258(14) 0.32350(15) 0.0313(4) Uani 1 1 d . . . . .
H17 H 0.9036 0.3675 0.3848 0.038 Uiso 1 1 calc R . . . .
C10 C 0.3399(3) 0.38789(15) 0.58994(15) 0.0350(4) Uani 1 1 d . . . . .
H10 H 0.4112 0.4338 0.5673 0.042 Uiso 1 1 calc R . . . .
C3 C 0.6806(3) 0.56663(15) 0.93338(15) 0.0325(4) Uani 1 1 d . . . . .
H3 H 0.7322 0.5642 1.0002 0.039 Uiso 1 1 calc R . . . .
C2 C 0.8304(3) 0.74126(15) 0.97852(15) 0.0332(4) Uani 1 1 d . . . . .
H2A H 0.8667 0.7918 0.9443 0.040 Uiso 1 1 calc R . . . .
H2B H 0.9429 0.7271 1.0194 0.040 Uiso 1 1 calc R . . . .
C12 C 0.2181(3) 0.30753(16) 0.52278(15) 0.0354(4) Uani 1 1 d . . . . .
H12 H 0.2101 0.2980 0.4549 0.042 Uiso 1 1 calc R . . . .
O17 O -0.1421(4) -0.15731(19) -0.2456(2) 0.0835(8) Uani 1 1 d . . . . .
H17A H -0.2235 -0.1223 -0.2541 0.125 Uiso 1 1 d G . . . .
H17B H -0.0619 -0.1341 -0.1882 0.125 Uiso 1 1 d G . . . .
C9 C 0.2456(3) 0.33100(15) 0.72204(15) 0.0338(4) Uani 1 1 d . . . . .
H9 H 0.2549 0.3371 0.7898 0.041 Uiso 1 1 calc R . . . .
C13 C -0.0131(3) 0.15423(15) 0.47974(16) 0.0340(4) Uani 1 1 d . . . . .
H13A H -0.0856 0.1745 0.4221 0.041 Uiso 1 1 calc R . . . .
H13B H -0.0988 0.1209 0.5096 0.041 Uiso 1 1 calc R . . . .
H16B H 0.186(6) 0.005(3) -0.074(3) 0.096(14) Uiso 1 1 d . . . . .

loop_
_atom_site_aniso_label
_atom_site_aniso_U_11
_atom_site_aniso_U_22
_atom_site_aniso_U_33
_atom_site_aniso_U_23
_atom_site_aniso_U_13
_atom_site_aniso_U_12
Co1 0.02166(14) 0.01884(13) 0.02412(14) 0.00288(9) 0.00826(10) -0.00432(9)
O14 0.0312(7) 0.0250(6) 0.0310(7) -0.0003(5) 0.0119(5) -0.0042(5)
O9 0.0260(7) 0.0438(8) 0.0349(7) -0.0019(6) 0.0113(6) -0.0004(6)
O2 0.0367(7) 0.0328(7) 0.0358(7) 0.0032(6) 0.0192(6) -0.0019(6)
O1 0.0388(8) 0.0326(7) 0.0331(7) -0.0068(6) 0.0108(6) -0.0041(6)
O5 0.0504(9) 0.0285(7) 0.0376(8) 0.0101(6) 0.0182(7) -0.0101(6)
O7 0.0460(9) 0.0275(7) 0.0450(9) 0.0101(6) 0.0035(7) -0.0156(6)
O4 0.0306(7) 0.0401(8) 0.0335(7) -0.0109(6) 0.0084(6) -0.0064(6)
O10 0.0482(9) 0.0222(6) 0.0418(8) -0.0018(6) 0.0268(7) -0.0088(6)
O8 0.0449(9) 0.0293(7) 0.0428(8) 0.0150(6) 0.0125(7) -0.0084(6)
O3 0.0246(7) 0.0452(9) 0.0336(7) -0.0077(6) 0.0044(6) 0.0004(6)
N1 0.0281(8) 0.0283(8) 0.0257(7) 0.0014(6) 0.0120(6) 0.0032(6)
O13 0.0226(7) 0.0827(14) 0.0461(10) -0.0286(9) 0.0082(7) -0.0031(8)
O12 0.0627(11) 0.0372(8) 0.0352(8) 0.0159(7) 0.0039(7) -0.0183(8)
O11 0.0577(11) 0.0308(8) 0.0358(8) 0.0124(6) -0.0097(7) -0.0138(7)
O6 0.0789(13) 0.0357(9) 0.0398(9) -0.0004(7) 0.0194(9) -0.0301(9)
O15 0.0856(15) 0.0586(12) 0.0411(10) 0.0159(9) 0.0290(10) 0.0155(11)
N2 0.0285(8) 0.0256(8) 0.0322(8) 0.0032(6) 0.0103(6) 0.0018(6)
C20 0.0229(8) 0.0198(8) 0.0351(9) 0.0075(7) 0.0115(7) -0.0014(6)
C16 0.0260(8) 0.0203(8) 0.0309(9) 0.0073(7) 0.0093(7) -0.0031(6)
O16 0.0964(18) 0.0445(11) 0.0519(11) 0.0123(9) 0.0173(11) 0.0090(11)
C21 0.0302(9) 0.0264(9) 0.0300(9) 0.0096(7) 0.0113(7) -0.0014(7)
C1 0.0266(8) 0.0290(9) 0.0203(8) 0.0032(6) 0.0064(6) 0.0013(7)
C14 0.0274(9) 0.0315(9) 0.0215(8) 0.0008(7) 0.0066(7) -0.0004(7)
C11 0.0411(11) 0.0268(9) 0.0368(10) 0.0073(8) 0.0201(9) -0.0010(8)
C7 0.0303(9) 0.0237(8) 0.0268(8) 0.0041(6) 0.0134(7) 0.0053(7)
C4 0.0352(10) 0.0270(9) 0.0295(9) 0.0071(7) 0.0135(8) 0.0026(7)
C18 0.0296(9) 0.0262(9) 0.0279(9) 0.0048(7) 0.0078(7) -0.0045(7)
C19 0.0331(10) 0.0249(9) 0.0288(9) 0.0037(7) 0.0078(7) -0.0075(7)
C22 0.0259(8) 0.0214(8) 0.0389(10) 0.0081(7) 0.0135(7) -0.0021(7)
C5 0.0429(11) 0.0251(9) 0.0282(9) 0.0077(7) 0.0146(8) 0.0072(8)
C8 0.0305(9) 0.0231(8) 0.0273(8) 0.0046(6) 0.0129(7) 0.0052(7)
C6 0.0381(10) 0.0268(9) 0.0269(9) 0.0069(7) 0.0118(8) 0.0033(8)
C15 0.0344(10) 0.0216(8) 0.0346(9) 0.0088(7) 0.0119(8) -0.0049(7)
C17 0.0348(10) 0.0276(9) 0.0279(9) 0.0080(7) 0.0097(7) -0.0052(8)
C10 0.0423(11) 0.0314(10) 0.0292(9) 0.0048(7) 0.0163(8) -0.0049(8)
C3 0.0402(11) 0.0319(10) 0.0256(9) 0.0061(7) 0.0104(8) 0.0079(8)
C2 0.0289(9) 0.0327(10) 0.0320(9) -0.0034(7) 0.0127(8) -0.0049(8)
C12 0.0434(11) 0.0331(10) 0.0265(9) 0.0040(7) 0.0134(8) -0.0027(8)
O17 0.0660(15) 0.0652(15) 0.120(2) 0.0496(15) 0.0172(14) 0.0038(12)
C9 0.0464(11) 0.0282(9) 0.0287(9) 0.0069(7) 0.0178(8) 0.0017(8)
C13 0.0263(9) 0.0313(10) 0.0364(10) 0.0000(8) 0.0051(8) -0.0009(7)

loop_
_atom_type_symbol
_atom_type_description
_atom_type_scat_dispersion_real
_atom_type_scat_dispersion_imag
_atom_type_scat_source
C C 0.0033 0.0016 'International Tables Vol C Tables 4.2.6.8 and 6.1.1.4'
H H 0.0000 0.0000 'International Tables Vol C Tables 4.2.6.8 and 6.1.1.4'
Co Co 0.3494 0.9721 'International Tables Vol C Tables 4.2.6.8 and 6.1.1.4'
N N 0.0061 0.0033 'International Tables Vol C Tables 4.2.6.8 and 6.1.1.4'
O O 0.0106 0.0060 'International Tables Vol C Tables 4.2.6.8 and 6.1.1.4'

loop_
_geom_angle_atom_site_label_1
_geom_angle_atom_site_label_2
_geom_angle_atom_site_label_3
_geom_angle
_geom_angle_site_symmetry_1
_geom_angle_site_symmetry_3
_geom_angle_publ_flag
O9 Co1 O14 88.11(6) . . ?
O9 Co1 O10 94.36(6) . . ?
O10 Co1 O14 177.29(5) . . ?
O13 Co1 O14 90.81(6) . . ?
O13 Co1 O9 177.33(8) . . ?
O13 Co1 O10 86.77(7) . . ?
O13 Co1 O12 92.89(9) . . ?
O13 Co1 O11 93.79(9) . . ?
O12 Co1 O14 90.09(6) . . ?
O12 Co1 O9 89.56(7) . . ?
O12 Co1 O10 88.82(7) . . ?
O12 Co1 O11 172.56(8) . . ?
O11 Co1 O14 93.09(6) . . ?
O11 Co1 O9 83.83(7) . . ?
O11 Co1 O10 88.28(6) . . ?
C4 N1 C3 120.76(17) . . ?
C4 N1 C2 119.69(17) . . ?
C3 N1 C2 119.46(17) . . ?
C11 N2 C12 120.79(17) . . ?
C11 N2 C13 120.31(17) . . ?
C12 N2 C13 118.75(17) . . ?
C21 C20 C19 118.82(16) . . ?
C21 C20 C22 121.09(17) . . ?
C19 C20 C22 120.08(17) . . ?
C18 C16 C15 120.59(17) . . ?
C18 C16 C17 119.08(16) . . ?
C17 C16 C15 120.24(17) . . ?
C20 C21 C18 120.81(17) . . ?
O2 C1 O1 127.16(18) . . ?
O2 C1 C2 119.15(17) . . ?
O1 C1 C2 113.60(16) . . ?
O4 C14 C13 113.98(17) . . ?
O3 C14 O4 126.69(19) . . ?
O3 C14 C13 119.32(17) . . ?
N2 C11 C9 120.55(18) . . ?
C5 C7 C8 121.55(17) . . ?
C6 C7 C5 117.79(17) . . ?
C6 C7 C8 120.65(17) . . ?
N1 C4 C6 120.53(18) . . ?
C16 C18 C21 120.23(17) . . ?
C17 C19 C20 120.50(17) . . ?
O7 C22 C20 117.24(18) . . ?
O8 C22 O7 125.22(18) . . ?
O8 C22 C20 117.54(17) . . ?
C3 C5 C7 119.85(18) . . ?
C10 C8 C7 120.78(17) . . ?
C9 C8 C7 121.42(17) . . ?
C9 C8 C10 117.80(18) . . ?
C4 C6 C7 120.32(18) . . ?
O5 C15 C16 117.88(17) . . ?
O6 C15 O5 124.54(18) . . ?
O6 C15 C16 117.53(17) . . ?
C19 C17 C16 120.51(17) . . ?
C12 C10 C8 120.03(18) . . ?
N1 C3 C5 120.66(18) . . ?
N1 C2 C1 111.59(15) . . ?
N2 C12 C10 120.65(18) . . ?
C11 C9 C8 120.14(18) . . ?
N2 C13 C14 111.00(16) . . ?

loop_
_geom_bond_atom_site_label_1
_geom_bond_atom_site_label_2
_geom_bond_distance
_geom_bond_site_symmetry_2
_geom_bond_publ_flag
Co1 O14 2.1119(13) . ?
Co1 O9 2.0815(14) . ?
Co1 O10 2.0991(14) . ?
Co1 O13 2.0429(16) . ?
Co1 O12 2.0704(16) . ?
Co1 O11 2.0777(16) . ?
O2 C1 1.239(2) . ?
O1 C1 1.259(2) . ?
O5 C15 1.254(2) . ?
O7 C22 1.256(3) . ?
O4 C14 1.252(2) . ?
O8 C22 1.252(3) . ?
O3 C14 1.238(2) . ?
N1 C4 1.345(2) . ?
N1 C3 1.347(3) . ?
N1 C2 1.472(2) . ?
O6 C15 1.251(3) . ?
N2 C11 1.340(3) . ?
N2 C12 1.346(3) . ?
N2 C13 1.474(2) . ?
C20 C21 1.389(3) . ?
C20 C19 1.391(3) . ?
C20 C22 1.511(2) . ?
C16 C18 1.390(3) . ?
C16 C15 1.509(2) . ?
C16 C17 1.391(3) . ?
C21 C18 1.390(2) . ?
C1 C2 1.536(3) . ?
C14 C13 1.533(3) . ?
C11 C9 1.373(3) . ?
C7 C5 1.398(3) . ?
C7 C8 1.476(3) . ?
C7 C6 1.391(3) . ?
C4 C6 1.370(3) . ?
C19 C17 1.389(2) . ?
C5 C3 1.373(3) . ?
C8 C10 1.394(3) . ?
C8 C9 1.391(3) . ?
C10 C12 1.369(3) . ?
